data_4131803
loop_
_publ_author_name
'Hansmann, Max M.'
'Melaimi, Mohand'
'Munz, Dominik'
'Bertrand, Guy'

_publ_section_title
;
 Modular Approach to Kekul\'e Diradicaloids Derived from Cyclic
 (Alkyl)(amino)carbenes.
;
_journal_issue 7
_journal_name_full 'Journal of the American Chemical Society'
_journal_page_first 2546
_journal_page_last 2554
_journal_paper_doi 10.1021/jacs.7b11183
_journal_volume 140
_journal_year 2018
_chemical_formula_moiety 'C54 H74 N2'
_chemical_formula_sum 'C54 H74 N2'
_chemical_formula_weight 751.15
_space_group_crystal_system monoclinic
_space_group_IT_number 14
_space_group_name_Hall '-P 2yn'
_space_group_name_H-M_alt 'P 1 21/n 1'
_atom_sites_solution_hydrogens geom
_audit_creation_date 2017-08-14
_audit_creation_method
;
Olex2 1.2-beta
(compiled 2017.08.10 svn.r3458 for OlexSys, GUI svn.r5375)
;
_cell_angle_alpha 90
_cell_angle_beta 104.046(2)
_cell_angle_gamma 90
_cell_formula_units_Z 2
_cell_length_a 10.7485(3)
_cell_length_b 13.1640(4)
_cell_length_c 17.4642(6)
_cell_measurement_reflns_used 7068
_cell_measurement_temperature 100
_cell_measurement_theta_max 55.76
_cell_measurement_theta_min 4.25
_cell_volume 2397.18(13)
_computing_cell_refinement 'SAINT v8.37A (Bruker, 2016)'
_computing_data_collection 'APEX3 v2016.1-0 (Bruker, 2016)'
_computing_data_reduction 'SAINT v8.37A (Bruker, 2016)'
_computing_molecular_graphics 'Olex2 (Dolomanov et al., 2009)'
_computing_publication_material 'Olex2 (Dolomanov et al., 2009)'
_computing_structure_refinement 'XL (Sheldrick, 2008)'
_computing_structure_solution 'ShelXT (Sheldrick, 2015)'
_diffrn_ambient_temperature 100.0
_diffrn_detector 'Bruker Platinum135 CCD'
_diffrn_detector_area_resol_mean 7.9
_diffrn_detector_type 'CCD Area Detector'
_diffrn_measured_fraction_theta_full 0.989
_diffrn_measured_fraction_theta_max 0.989
_diffrn_measurement_device 'Fixed Chi Three-Circle Diffractometer'
_diffrn_measurement_device_type 'Bruker D8 Platinum135'
_diffrn_measurement_method '\w and \f scans'
_diffrn_radiation_monochromator 'Multilayer Mirrors'
_diffrn_radiation_probe x-ray
_diffrn_radiation_type CuK\a
_diffrn_radiation_wavelength 1.54178
_diffrn_reflns_av_R_equivalents 0.0567
_diffrn_reflns_av_unetI/netI 0.0390
_diffrn_reflns_Laue_measured_fraction_full 0.989
_diffrn_reflns_Laue_measured_fraction_max 0.989
_diffrn_reflns_limit_h_max 11
_diffrn_reflns_limit_h_min -11
_diffrn_reflns_limit_k_max 14
_diffrn_reflns_limit_k_min -9
_diffrn_reflns_limit_l_max 18
_diffrn_reflns_limit_l_min -18
_diffrn_reflns_number 15856
_diffrn_reflns_point_group_measured_fraction_full 0.989
_diffrn_reflns_point_group_measured_fraction_max 0.989
_diffrn_reflns_theta_full 56.204
_diffrn_reflns_theta_max 56.204
_diffrn_reflns_theta_min 4.253
_diffrn_source 'Micro Focus Rotating Anode'
_diffrn_source_type 'Bruker FR-591'
_diffrn_standards_number 0
_exptl_absorpt_coefficient_mu 0.438
_exptl_absorpt_correction_T_max 0.5132
_exptl_absorpt_correction_T_min 0.3868
_exptl_absorpt_correction_type multi-scan
_exptl_absorpt_process_details
'SADABS-2016/2 (Bruker,2016/2) was used for absorption correction. wR2(int) was 0.0836 before and 0.0672 after correction. The Ratio of minimum to maximum transmission is 0.7537. The \l/2 correction factor is Not present.'
_exptl_crystal_colour purple
_exptl_crystal_density_diffrn 1.041
_exptl_crystal_description block
_exptl_crystal_F_000 824
_exptl_crystal_size_max 0.31
_exptl_crystal_size_mid 0.15
_exptl_crystal_size_min 0.08
_refine_diff_density_max 0.313
_refine_diff_density_min -0.362
_refine_diff_density_rms 0.039
_refine_ls_extinction_method none
_refine_ls_goodness_of_fit_ref 1.052
_refine_ls_hydrogen_treatment constr
_refine_ls_matrix_type full
_refine_ls_number_parameters 271
_refine_ls_number_reflns 3118
_refine_ls_number_restraints 6
_refine_ls_restrained_S_all 1.053
_refine_ls_R_factor_all 0.0762
_refine_ls_R_factor_gt 0.0537
_refine_ls_shift/su_max 0.000
_refine_ls_shift/su_mean 0.000
_refine_ls_structure_factor_coef Fsqd
_refine_ls_weighting_details 'w=1/[\s^2^(Fo^2^)+(0.0532P)^2^+1.9594P] where P=(Fo^2^+2Fc^2^)/3'
_refine_ls_weighting_scheme calc
_refine_ls_wR_factor_gt 0.1256
_refine_ls_wR_factor_ref 0.1429
_reflns_Friedel_coverage 0.000
_reflns_number_gt 2374
_reflns_number_total 3118
_reflns_threshold_expression 'I > 2\s(I)'
_cod_data_source_file 5aEt.cif
_cod_data_source_block final
_cod_depositor_comments
;
The following automatic conversions were performed:

data item '_diffrn_radiation_probe' value 'X-ray' was changed to
'x-ray' in accordance with the
/home/saulius/struct/COD-crude-data/automatic-downloads/DataCite-retrospective/ACS/depositions/lib/dictionaries/cif_core.dic
dictionary named 'cif_core.dic' version 2.4.2 last updated on
2011-04-26.

Automatic conversion script
Id: cif_fix_values 6909 2019-04-08 15:41:33Z antanas 
;
_cod_database_code 4131803
_shelx_shelxl_version_number 2016/6
_shelx_space_group_comment
;
The symmetry employed for this shelxl refinement is uniquely defined
by the following loop, which should always be used as a source of
symmetry information in preference to the above space-group names.
They are only intended as comments.
;
_shelx_estimated_absorpt_t_max 0.966
_shelx_estimated_absorpt_t_min 0.876
_olex2_refinement_description
;
1. Fixed Uiso
 At 1.2 times of:
  All C(H) groups, All C(H,H) groups
 At 1.5 times of:
  All C(H,H,H) groups
2. Restrained distances
 C20'-C19'
 1.52 with sigma of 0.005
 C22'-C21'
 1.52 with sigma of 0.005
 C4-C21 = C4-C21'
 1.52 with sigma of 0.005
 C3-C2 \\sim C3'-C2
 with sigma of 0.005
 C4-C3 \\sim C4'-C3'
 with sigma of 0.005
 C4'-C19' \\sim C4'-C21'
 with sigma of 0.005
3. Uiso/Uaniso restraints and constraints
Uanis(C19) = Uanis(C19')
Uanis(C20') = Uanis(C20)
Uanis(C21') = Uanis(C21)
Uanis(C22') = Uanis(C22)
Uanis(C3) = Uanis(C3')
Uanis(C4') = Uanis(C4)
Uanis(C24) = Uanis(C25) = Uanis(C23)
4. Others
 Sof(C19')=Sof(H19C)=Sof(H19D)=Sof(C20')=Sof(H20D)=Sof(H20E)=Sof(H20F)=
 Sof(C3')=Sof(H3'A)=Sof(H3'B)=Sof(C4')=1-FVAR(1)
 Sof(C4)=Sof(C3)=Sof(H3A)=Sof(H3B)=Sof(C19)=Sof(H19A)=Sof(H19B)=Sof(C20)=
 Sof(H20A)=Sof(H20B)=Sof(H20C)=FVAR(1)
 Sof(C21')=Sof(H21C)=Sof(H21D)=Sof(C22')=Sof(H22D)=Sof(H22E)=Sof(H22F)=1-FVAR(2)
 Sof(C21)=Sof(H21A)=Sof(H21B)=Sof(C22)=Sof(H22A)=Sof(H22B)=Sof(H22C)=FVAR(2)
5.a Ternary CH refined with riding coordinates:
 C11(H11), C14(H14)
5.b Secondary CH2 refined with riding coordinates:
 C21(H21A,H21B), C3(H3A,H3B), C19(H19A,H19B), C19'(H19C,H19D), C21'(H21C,H21D),
  C3'(H3'A,H3'B)
5.c Aromatic/amide H refined with riding coordinates:
 C26(H26), C27(H27), C7(H7), C9(H9), C8(H8)
5.d Idealised Me refined as rotating group:
 C17(H17A,H17B,H17C), C12(H12A,H12B,H12C), C13(H13A,H13B,H13C), C15(H15A,H15B,
 H15C), C16(H16A,H16B,H16C), C18(H18A,H18B,H18C), C20(H20A,H20B,H20C),
 C20'(H20D,H20E,H20F), C22(H22A,H22B,H22C), C22'(H22D,H22E,H22F)
;
_olex2_submission_special_instructions 'No special instructions were received'

loop_
_space_group_symop_operation_xyz
'x, y, z'
'-x+1/2, y+1/2, -z+1/2'
'-x, -y, -z'
'x-1/2, -y-1/2, z-1/2'

loop_
_atom_site_label
_atom_site_type_symbol
_atom_site_fract_x
_atom_site_fract_y
_atom_site_fract_z
_atom_site_U_iso_or_equiv
_atom_site_adp_type
_atom_site_occupancy
_atom_site_site_symmetry_order
_atom_site_calc_flag
_atom_site_refinement_flags_posn
_atom_site_refinement_flags_occupancy
_atom_site_disorder_assembly
_atom_site_disorder_group
N1 N 0.38900(19) 0.83479(15) 0.65165(11) 0.0331(5) Uani 1 1 d . . . .
C25 C 0.0773(2) 0.57500(18) 0.54817(14) 0.0326(4) Uani 1 1 d . . . .
C26 C 0.1110(2) 0.53408(18) 0.47945(14) 0.0314(6) Uani 1 1 d . . . .
H26 H 0.186082 0.557728 0.465546 0.038 Uiso 1 1 calc R . . .
C1 C 0.2906(2) 0.78769(18) 0.67459(14) 0.0312(6) Uani 1 1 d . . . .
C23 C 0.2209(2) 0.71196(19) 0.63382(14) 0.0326(4) Uani 1 1 d . . . .
C5 C 0.4188(2) 0.80685(18) 0.57835(14) 0.0323(6) Uani 1 1 d . . . .
C27 C 0.0379(2) 0.46288(18) 0.43454(14) 0.0313(6) Uani 1 1 d . . . .
H27 H 0.063457 0.436901 0.389964 0.038 Uiso 1 1 calc R . . .
C4 C 0.2733(10) 0.8264(7) 0.7541(10) 0.0327(15) Uani 0.750(4) 1 d D P A 1
C24 C 0.1521(2) 0.64610(18) 0.59427(14) 0.0326(4) Uani 1 1 d . . . .
C6 C 0.3490(2) 0.85246(19) 0.50785(15) 0.0359(6) Uani 1 1 d . . . .
C10 C 0.5070(2) 0.72871(19) 0.57735(16) 0.0388(7) Uani 1 1 d . . . .
C11 C 0.2409(2) 0.9277(2) 0.50393(16) 0.0408(7) Uani 1 1 d . . . .
H11 H 0.235979 0.942779 0.559241 0.049 Uiso 1 1 calc R . . .
C2 C 0.4525(3) 0.9158(2) 0.70753(16) 0.0424(7) Uani 1 1 d D . . .
C7 C 0.3758(3) 0.8210(2) 0.43721(16) 0.0436(7) Uani 1 1 d . . . .
H7 H 0.329980 0.850607 0.388965 0.052 Uiso 1 1 calc R . . .
C9 C 0.5306(3) 0.7020(2) 0.50480(18) 0.0492(8) Uani 1 1 d . . . .
H9 H 0.591988 0.650654 0.503059 0.059 Uiso 1 1 calc R . . .
C17 C 0.4521(3) 1.0171(2) 0.66623(17) 0.0493(8) Uani 1 1 d . . . .
H17A H 0.495917 1.010008 0.623409 0.074 Uiso 1 1 calc GR . . .
H17B H 0.496768 1.067801 0.704152 0.074 Uiso 1 1 calc GR . . .
H17C H 0.363429 1.038958 0.644405 0.074 Uiso 1 1 calc GR . . .
C8 C 0.4670(3) 0.7482(2) 0.43591(18) 0.0510(8) Uani 1 1 d . . . .
H8 H 0.486050 0.729877 0.387375 0.061 Uiso 1 1 calc R . . .
C14 C 0.5690(3) 0.6665(2) 0.64958(17) 0.0488(8) Uani 1 1 d . . . .
H14 H 0.541816 0.695754 0.695803 0.059 Uiso 1 1 calc R . . .
C12 C 0.1127(3) 0.8812(2) 0.46052(17) 0.0526(8) Uani 1 1 d . . . .
H12A H 0.114028 0.867595 0.405544 0.079 Uiso 1 1 calc GR . . .
H12B H 0.043098 0.928622 0.461937 0.079 Uiso 1 1 calc GR . . .
H12C H 0.099033 0.817422 0.486289 0.079 Uiso 1 1 calc GR . . .
C13 C 0.2643(3) 1.0283(2) 0.46547(18) 0.0531(8) Uani 1 1 d . . . .
H13A H 0.347684 1.056054 0.493202 0.080 Uiso 1 1 calc GR . . .
H13B H 0.196469 1.076680 0.468606 0.080 Uiso 1 1 calc GR . . .
H13C H 0.263809 1.016394 0.409995 0.080 Uiso 1 1 calc GR . . .
C21 C 0.3228(5) 0.7461(3) 0.8174(2) 0.0389(11) Uani 0.803(9) 1 d D P A 1
H21A H 0.272572 0.683054 0.802194 0.047 Uiso 0.803(9) 1 calc R P A 1
H21B H 0.413081 0.730619 0.817702 0.047 Uiso 0.803(9) 1 calc R P A 1
C3 C 0.3560(4) 0.9239(3) 0.7622(2) 0.0402(11) Uani 0.750(4) 1 d D P A 1
H3A H 0.404231 0.932599 0.817799 0.048 Uiso 0.750(4) 1 calc R P A 1
H3B H 0.299886 0.983845 0.746880 0.048 Uiso 0.750(4) 1 calc R P A 1
C15 C 0.5201(4) 0.5558(2) 0.6384(2) 0.0689(10) Uani 1 1 d . . . .
H15A H 0.426175 0.555392 0.626407 0.103 Uiso 1 1 calc GR . . .
H15B H 0.554351 0.517319 0.686987 0.103 Uiso 1 1 calc GR . . .
H15C H 0.548755 0.524491 0.594737 0.103 Uiso 1 1 calc GR . . .
C19 C 0.1302(3) 0.8466(3) 0.7511(2) 0.0414(9) Uani 0.750(4) 1 d . P A 1
H19A H 0.086435 0.780199 0.749212 0.050 Uiso 0.750(4) 1 calc R P A 1
H19B H 0.125547 0.880018 0.801171 0.050 Uiso 0.750(4) 1 calc R P A 1
C16 C 0.7147(3) 0.6698(3) 0.6678(2) 0.0755(11) Uani 1 1 d . . . .
H16A H 0.743812 0.639636 0.623833 0.113 Uiso 1 1 calc GR . . .
H16B H 0.750393 0.631276 0.716150 0.113 Uiso 1 1 calc GR . . .
H16C H 0.743735 0.740446 0.675035 0.113 Uiso 1 1 calc GR . . .
C18 C 0.5899(3) 0.8882(3) 0.7480(2) 0.0804(12) Uani 1 1 d . . . .
H18A H 0.590881 0.824411 0.777078 0.121 Uiso 1 1 calc GR . . .
H18B H 0.627846 0.942368 0.784719 0.121 Uiso 1 1 calc GR . . .
H18C H 0.639625 0.879882 0.708190 0.121 Uiso 1 1 calc GR . . .
C19' C 0.1726(9) 0.9192(9) 0.7302(6) 0.0414(9) Uani 0.250(4) 1 d D P A 2
H19C H 0.178049 0.960706 0.778197 0.050 Uiso 0.250(4) 1 calc R P A 2
H19D H 0.184242 0.965036 0.687603 0.050 Uiso 0.250(4) 1 calc R P A 2
C20 C 0.0556(5) 0.9109(4) 0.6835(3) 0.0557(13) Uani 0.750(4) 1 d . P A 1
H20A H 0.054896 0.877368 0.633337 0.084 Uiso 0.750(4) 1 calc GR P A 1
H20B H 0.096236 0.977742 0.684938 0.084 Uiso 0.750(4) 1 calc GR P A 1
H20C H -0.032686 0.919195 0.688582 0.084 Uiso 0.750(4) 1 calc GR P A 1
C20' C 0.0405(12) 0.8703(13) 0.7060(10) 0.0557(13) Uani 0.250(4) 1 d D P A 2
H20D H 0.034457 0.829513 0.658328 0.084 Uiso 0.250(4) 1 calc GR P A 2
H20E H -0.025293 0.923455 0.695339 0.084 Uiso 0.250(4) 1 calc GR P A 2
H20F H 0.027425 0.826608 0.748790 0.084 Uiso 0.250(4) 1 calc GR P A 2
C21' C 0.260(2) 0.7645(14) 0.8088(8) 0.0389(11) Uani 0.197(9) 1 d D P A 2
H21C H 0.175409 0.731025 0.789124 0.047 Uiso 0.197(9) 1 calc R P A 2
H21D H 0.326526 0.711346 0.815660 0.047 Uiso 0.197(9) 1 calc R P A 2
C22 C 0.3167(5) 0.7745(4) 0.9004(2) 0.0494(13) Uani 0.803(9) 1 d . P A 1
H22A H 0.226816 0.778736 0.903168 0.074 Uiso 0.803(9) 1 calc GR P A 1
H22B H 0.358319 0.840414 0.914383 0.074 Uiso 0.803(9) 1 calc GR P A 1
H22C H 0.360871 0.722652 0.937466 0.074 Uiso 0.803(9) 1 calc GR P A 1
C22' C 0.264(2) 0.8120(17) 0.8887(9) 0.0494(13) Uani 0.197(9) 1 d D P A 2
H22D H 0.192742 0.860355 0.883520 0.074 Uiso 0.197(9) 1 calc GR P A 2
H22E H 0.345338 0.847518 0.907925 0.074 Uiso 0.197(9) 1 calc GR P A 2
H22F H 0.255290 0.758597 0.926317 0.074 Uiso 0.197(9) 1 calc GR P A 2
C3' C 0.4074(13) 0.8956(11) 0.7845(5) 0.0402(11) Uani 0.250(4) 1 d D P A 2
H3'A H 0.467913 0.851511 0.821848 0.048 Uiso 0.250(4) 1 calc R P A 2
H3'B H 0.393168 0.959364 0.811146 0.048 Uiso 0.250(4) 1 calc R P A 2
C4' C 0.280(3) 0.8404(19) 0.747(3) 0.0327(15) Uani 0.250(4) 1 d D P A 2

loop_
_atom_site_aniso_label
_atom_site_aniso_U_11
_atom_site_aniso_U_22
_atom_site_aniso_U_33
_atom_site_aniso_U_23
_atom_site_aniso_U_13
_atom_site_aniso_U_12
N1 0.0357(12) 0.0306(12) 0.0334(12) -0.0056(10) 0.0092(10) -0.0075(10)
C25 0.0348(9) 0.0300(9) 0.0332(9) 0.0004(6) 0.0087(7) -0.0020(6)
C26 0.0281(13) 0.0314(14) 0.0346(14) 0.0003(12) 0.0074(11) -0.0028(12)
C1 0.0300(14) 0.0297(14) 0.0333(14) -0.0011(12) 0.0064(11) 0.0017(12)
C23 0.0348(9) 0.0300(9) 0.0332(9) 0.0004(6) 0.0087(7) -0.0020(6)
C5 0.0339(14) 0.0301(14) 0.0351(15) -0.0022(12) 0.0128(12) -0.0063(12)
C27 0.0326(14) 0.0307(14) 0.0308(14) -0.0001(12) 0.0081(11) 0.0031(12)
C4 0.0310(19) 0.038(3) 0.030(4) -0.006(2) 0.009(2) 0.0009(17)
C24 0.0348(9) 0.0300(9) 0.0332(9) 0.0004(6) 0.0087(7) -0.0020(6)
C6 0.0382(15) 0.0329(15) 0.0388(16) -0.0036(13) 0.0138(12) -0.0072(12)
C10 0.0394(15) 0.0346(16) 0.0463(17) 0.0021(13) 0.0180(13) -0.0022(13)
C11 0.0411(16) 0.0399(16) 0.0412(16) 0.0022(13) 0.0094(13) -0.0001(13)
C2 0.0478(17) 0.0347(16) 0.0421(16) -0.0084(13) 0.0059(13) -0.0123(13)
C7 0.0521(17) 0.0430(17) 0.0383(16) 0.0021(13) 0.0160(13) -0.0056(15)
C9 0.0554(19) 0.0415(17) 0.060(2) 0.0045(16) 0.0321(16) 0.0071(15)
C17 0.0600(19) 0.0381(17) 0.0528(18) -0.0099(14) 0.0197(15) -0.0183(14)
C8 0.066(2) 0.0484(18) 0.0477(19) -0.0034(15) 0.0316(16) -0.0029(16)
C14 0.0502(18) 0.0459(18) 0.0546(19) 0.0081(15) 0.0210(15) 0.0120(14)
C12 0.0467(18) 0.0566(19) 0.0531(19) 0.0065(15) 0.0094(14) 0.0017(15)
C13 0.0580(19) 0.0451(18) 0.0557(19) 0.0065(15) 0.0131(15) 0.0051(15)
C21 0.039(3) 0.044(2) 0.0358(18) -0.0022(15) 0.013(2) -0.004(2)
C3 0.061(3) 0.033(3) 0.023(2) 0.0023(16) 0.002(2) -0.006(2)
C15 0.094(3) 0.0439(19) 0.076(2) 0.0176(17) 0.035(2) 0.0156(18)
C19 0.041(2) 0.047(2) 0.037(2) -0.0033(18) 0.0116(17) 0.0029(18)
C16 0.053(2) 0.093(3) 0.081(3) 0.016(2) 0.0172(18) 0.0306(19)
C18 0.066(2) 0.058(2) 0.095(3) -0.018(2) -0.025(2) -0.0056(18)
C19' 0.041(2) 0.047(2) 0.037(2) -0.0033(18) 0.0116(17) 0.0029(18)
C20 0.054(2) 0.069(4) 0.044(3) 0.008(2) 0.012(2) 0.022(2)
C20' 0.054(2) 0.069(4) 0.044(3) 0.008(2) 0.012(2) 0.022(2)
C21' 0.039(3) 0.044(2) 0.0358(18) -0.0022(15) 0.013(2) -0.004(2)
C22 0.048(3) 0.063(3) 0.038(2) 0.004(2) 0.0131(19) 0.003(2)
C22' 0.048(3) 0.063(3) 0.038(2) 0.004(2) 0.0131(19) 0.003(2)
C3' 0.061(3) 0.033(3) 0.023(2) 0.0023(16) 0.002(2) -0.006(2)
C4' 0.0310(19) 0.038(3) 0.030(4) -0.006(2) 0.009(2) 0.0009(17)

loop_
_atom_type_symbol
_atom_type_description
_atom_type_scat_dispersion_real
_atom_type_scat_dispersion_imag
_atom_type_scat_source
C C 0.0181 0.0091 'International Tables Vol C Tables 4.2.6.8 and 6.1.1.4'
H H 0.0000 0.0000 'International Tables Vol C Tables 4.2.6.8 and 6.1.1.4'
N N 0.0311 0.0180 'International Tables Vol C Tables 4.2.6.8 and 6.1.1.4'

loop_
_geom_angle_atom_site_label_1
_geom_angle_atom_site_label_2
_geom_angle_atom_site_label_3
_geom_angle
_geom_angle_site_symmetry_1
_geom_angle_site_symmetry_3
C1 N1 C5 119.94(19) . .
C1 N1 C2 113.3(2) . .
C5 N1 C2 126.7(2) . .
C27 C25 C26 116.7(2) 3_566 .
C24 C25 C26 121.2(2) . .
C24 C25 C27 122.0(2) . 3_566
C25 C26 H26 119.4 . .
C27 C26 C25 121.1(2) . .
C27 C26 H26 119.4 . .
N1 C1 C4 112.8(3) . .
N1 C1 C4' 105.3(12) . .
C23 C1 N1 123.6(2) . .
C23 C1 C4 123.6(3) . .
C23 C1 C4' 131.1(12) . .
C24 C23 C1 176.6(3) . .
C6 C5 N1 118.8(2) . .
C10 C5 N1 119.7(2) . .
C10 C5 C6 121.3(2) . .
C25 C27 H27 118.9 3_566 .
C26 C27 C25 122.1(2) . 3_566
C26 C27 H27 118.9 . .
C1 C4 C3 99.5(9) . .
C1 C4 C19 111.4(5) . .
C21 C4 C1 109.1(10) . .
C21 C4 C3 114.6(5) . .
C21 C4 C19 108.2(10) . .
C3 C4 C19 113.8(9) . .
C23 C24 C25 177.8(3) . .
C5 C6 C11 123.8(2) . .
C7 C6 C5 117.7(2) . .
C7 C6 C11 118.3(2) . .
C5 C10 C14 123.2(2) . .
C9 C10 C5 117.9(2) . .
C9 C10 C14 118.6(2) . .
C6 C11 H11 107.8 . .
C6 C11 C12 110.4(2) . .
C6 C11 C13 112.3(2) . .
C12 C11 H11 107.8 . .
C12 C11 C13 110.7(2) . .
C13 C11 H11 107.8 . .
N1 C2 C17 111.7(2) . .
N1 C2 C3 100.4(2) . .
N1 C2 C18 111.8(2) . .
N1 C2 C3' 104.7(6) . .
C17 C2 C3 107.7(3) . .
C17 C2 C18 108.8(3) . .
C17 C2 C3' 126.6(6) . .
C18 C2 C3 116.3(3) . .
C18 C2 C3' 91.7(6) . .
C6 C7 H7 119.3 . .
C8 C7 C6 121.5(3) . .
C8 C7 H7 119.3 . .
C10 C9 H9 119.3 . .
C8 C9 C10 121.5(3) . .
C8 C9 H9 119.3 . .
C2 C17 H17A 109.5 . .
C2 C17 H17B 109.5 . .
C2 C17 H17C 109.5 . .
H17A C17 H17B 109.5 . .
H17A C17 H17C 109.5 . .
H17B C17 H17C 109.5 . .
C7 C8 H8 120.0 . .
C9 C8 C7 120.0(3) . .
C9 C8 H8 120.0 . .
C10 C14 H14 107.9 . .
C10 C14 C15 109.7(2) . .
C10 C14 C16 112.4(2) . .
C15 C14 H14 107.9 . .
C16 C14 H14 107.9 . .
C16 C14 C15 110.8(3) . .
C11 C12 H12A 109.5 . .
C11 C12 H12B 109.5 . .
C11 C12 H12C 109.5 . .
H12A C12 H12B 109.5 . .
H12A C12 H12C 109.5 . .
H12B C12 H12C 109.5 . .
C11 C13 H13A 109.5 . .
C11 C13 H13B 109.5 . .
C11 C13 H13C 109.5 . .
H13A C13 H13B 109.5 . .
H13A C13 H13C 109.5 . .
H13B C13 H13C 109.5 . .
C4 C21 H21A 108.4 . .
C4 C21 H21B 108.4 . .
H21A C21 H21B 107.4 . .
C22 C21 C4 115.6(9) . .
C22 C21 H21A 108.4 . .
C22 C21 H21B 108.4 . .
C4 C3 C2 109.7(9) . .
C4 C3 H3A 109.7 . .
C4 C3 H3B 109.7 . .
C2 C3 H3A 109.7 . .
C2 C3 H3B 109.7 . .
H3A C3 H3B 108.2 . .
C14 C15 H15A 109.5 . .
C14 C15 H15B 109.5 . .
C14 C15 H15C 109.5 . .
H15A C15 H15B 109.5 . .
H15A C15 H15C 109.5 . .
H15B C15 H15C 109.5 . .
C4 C19 H19A 108.0 . .
C4 C19 H19B 108.0 . .
H19A C19 H19B 107.3 . .
C20 C19 C4 117.1(5) . .
C20 C19 H19A 108.0 . .
C20 C19 H19B 108.0 . .
C14 C16 H16A 109.5 . .
C14 C16 H16B 109.5 . .
C14 C16 H16C 109.5 . .
H16A C16 H16B 109.5 . .
H16A C16 H16C 109.5 . .
H16B C16 H16C 109.5 . .
C2 C18 H18A 109.5 . .
C2 C18 H18B 109.5 . .
C2 C18 H18C 109.5 . .
H18A C18 H18B 109.5 . .
H18A C18 H18C 109.5 . .
H18B C18 H18C 109.5 . .
H19C C19' H19D 107.9 . .
C20' C19' H19C 109.2 . .
C20' C19' H19D 109.2 . .
C20' C19' C4' 112.2(11) . .
C4' C19' H19C 109.2 . .
C4' C19' H19D 109.2 . .
C19 C20 H20A 109.5 . .
C19 C20 H20B 109.5 . .
C19 C20 H20C 109.5 . .
H20A C20 H20B 109.5 . .
H20A C20 H20C 109.5 . .
H20B C20 H20C 109.5 . .
C19' C20' H20D 109.5 . .
C19' C20' H20E 109.5 . .
C19' C20' H20F 109.5 . .
H20D C20' H20E 109.5 . .
H20D C20' H20F 109.5 . .
H20E C20' H20F 109.5 . .
H21C C21' H21D 107.7 . .
C22' C21' H21C 108.8 . .
C22' C21' H21D 108.8 . .
C22' C21' C4' 114(3) . .
C4' C21' H21C 108.8 . .
C4' C21' H21D 108.8 . .
C21 C22 H22A 109.5 . .
C21 C22 H22B 109.5 . .
C21 C22 H22C 109.5 . .
H22A C22 H22B 109.5 . .
H22A C22 H22C 109.5 . .
H22B C22 H22C 109.5 . .
C21' C22' H22D 109.5 . .
C21' C22' H22E 109.5 . .
C21' C22' H22F 109.5 . .
H22D C22' H22E 109.5 . .
H22D C22' H22F 109.5 . .
H22E C22' H22F 109.5 . .
C2 C3' H3'A 112.1 . .
C2 C3' H3'B 112.1 . .
H3'A C3' H3'B 109.8 . .
C4' C3' C2 98(3) . .
C4' C3' H3'A 112.1 . .
C4' C3' H3'B 112.1 . .
C1 C4' C19' 112(2) . .
C1 C4' C21' 110.8(19) . .
C1 C4' C3' 110(4) . .
C19' C4' C21' 110(4) . .
C19' C4' C3' 108(2) . .
C21' C4' C3' 106(2) . .

loop_
_geom_bond_atom_site_label_1
_geom_bond_atom_site_label_2
_geom_bond_distance
_geom_bond_site_symmetry_2
N1 C1 1.367(3) .
N1 C5 1.441(3) .
N1 C2 1.494(3) .
C25 C26 1.439(3) .
C25 C27 1.434(3) 3_566
C25 C24 1.362(3) .
C26 H26 0.9500 .
C26 C27 1.346(3) .
C1 C23 1.343(3) .
C1 C4 1.53(2) .
C1 C4' 1.47(7) .
C23 C24 1.236(3) .
C5 C6 1.411(4) .
C5 C10 1.402(3) .
C27 H27 0.9500 .
C4 C21 1.528(4) .
C4 C3 1.548(5) .
C4 C19 1.549(15) .
C6 C11 1.516(4) .
C6 C7 1.396(4) .
C10 C9 1.396(4) .
C10 C14 1.516(4) .
C11 H11 1.0000 .
C11 C12 1.530(4) .
C11 C13 1.532(4) .
C2 C17 1.515(4) .
C2 C3 1.574(4) .
C2 C18 1.519(4) .
C2 C3' 1.558(6) .
C7 H7 0.9500 .
C7 C8 1.376(4) .
C9 H9 0.9500 .
C9 C8 1.373(4) .
C17 H17A 0.9800 .
C17 H17B 0.9800 .
C17 H17C 0.9800 .
C8 H8 0.9500 .
C14 H14 1.0000 .
C14 C15 1.545(4) .
C14 C16 1.521(4) .
C12 H12A 0.9800 .
C12 H12B 0.9800 .
C12 H12C 0.9800 .
C13 H13A 0.9800 .
C13 H13B 0.9800 .
C13 H13C 0.9800 .
C21 H21A 0.9900 .
C21 H21B 0.9900 .
C21 C22 1.515(4) .
C3 H3A 0.9900 .
C3 H3B 0.9900 .
C15 H15A 0.9800 .
C15 H15B 0.9800 .
C15 H15C 0.9800 .
C19 H19A 0.9900 .
C19 H19B 0.9900 .
C19 C20 1.515(5) .
C16 H16A 0.9800 .
C16 H16B 0.9800 .
C16 H16C 0.9800 .
C18 H18A 0.9800 .
C18 H18B 0.9800 .
C18 H18C 0.9800 .
C19' H19C 0.9900 .
C19' H19D 0.9900 .
C19' C20' 1.521(5) .
C19' C4' 1.53(4) .
C20 H20A 0.9800 .
C20 H20B 0.9800 .
C20 H20C 0.9800 .
C20' H20D 0.9800 .
C20' H20E 0.9800 .
C20' H20F 0.9800 .
C21' H21C 0.9900 .
C21' H21D 0.9900 .
C21' C22' 1.520(5) .
C21' C4' 1.53(4) .
C22 H22A 0.9800 .
C22 H22B 0.9800 .
C22 H22C 0.9800 .
C22' H22D 0.9800 .
C22' H22E 0.9800 .
C22' H22F 0.9800 .
C3' H3'A 0.9900 .
C3' H3'B 0.9900 .
C3' C4' 1.548(6) .
